data_7713471
loop_
_publ_author_name
'Nolan, Steven P.'
'Cavallo, Luigi'
'Cazin, Catherine'
'Dereli, Busra'
'Saab, Marina'
'Tzouras, Nikolaos V.'
'Van Hecke, Kristof'
'Vanden Broeck, Sofie'
'Ritacco, Ida'
'Vougioukalakis, Georgios C.'
'Danopoulos, Andreas'
'Braunstein, Pierre'

_publ_section_title
;
 Gold complexes with remote-substituted amino N-heterocyclic carbenes
;
_journal_name_full 'Dalton Transactions'
_journal_paper_doi 10.1039/D3DT02086J
_journal_year 2023
_chemical_formula_moiety 'C52 H69 Au N5, C F3 O3 S, C H2 Cl2 '
_chemical_formula_sum 'C54 H71 Au Cl2 F3 N5 O3 S'
_chemical_formula_weight 1195.09
_space_group_crystal_system triclinic
_space_group_IT_number 2
_space_group_name_Hall '-P 1'
_space_group_name_H-M_alt 'P -1'
_atom_sites_solution_hydrogens mixed
_atom_sites_solution_primary dual
_audit_creation_date 2021-04-16
_audit_creation_method
;
Olex2 1.2
(compiled 2018.05.29 svn.r3508 for OlexSys, GUI svn.r5506)
;
_audit_update_record
;
2022-06-16 deposited with the CCDC.	2023-07-13 downloaded from the CCDC.
;
_cell_angle_alpha 79.173(2)
_cell_angle_beta 72.683(2)
_cell_angle_gamma 78.700(2)
_cell_formula_units_Z 2
_cell_length_a 11.4651(2)
_cell_length_b 15.0649(3)
_cell_length_c 17.5928(3)
_cell_measurement_reflns_used 28497
_cell_measurement_temperature 100.0(1)
_cell_measurement_theta_max 73.7700
_cell_measurement_theta_min 2.9900
_cell_volume 2817.31(10)
_computing_cell_refinement 'CrysAlisPro 1.171.40.67a (Rigaku OD, 2019)'
_computing_data_collection 'CrysAlisPro 1.171.40.67a (Rigaku OD, 2019)'
_computing_data_reduction 'CrysAlisPro 1.171.40.67a (Rigaku OD, 2019)'
_computing_molecular_graphics 'Olex2 (Dolomanov et al., 2009)'
_computing_publication_material 'Olex2 (Dolomanov et al., 2009)'
_computing_structure_refinement 'ShelXL (Sheldrick, 2015)'
_computing_structure_solution 'ShelXT (Sheldrick, 2015)'
_diffrn_ambient_environment N~2~
_diffrn_ambient_temperature 100.0(1)
_diffrn_detector 'CCD plate'
_diffrn_detector_area_resol_mean 10.4839
_diffrn_detector_type Atlas
_diffrn_measured_fraction_theta_full 0.999
_diffrn_measured_fraction_theta_max 0.983
_diffrn_measurement_details
;
List of Runs (angles in degrees, time in seconds):

  # Type    Start    End  Width  t~exp~   \w     \q     \k     \f   Frames
#--------------------------------------------------------------------------
  1  \w    -66.00  33.00   1.00    1.00    --  -41.68  38.00 -60.00   99
  2  \w   -116.00 -17.00   1.00    1.00    --  -41.68 -38.00 120.00   99
  3  \w    -74.00  34.00   1.00    1.00    --  -41.68  77.00  30.00  108
  4  \w      8.00  42.00   1.00    1.00    --   41.68  82.00-121.54   34
  5  \w      7.00  34.00   1.00    1.00    --   41.68  83.00 120.80   27
  6  \w     23.00 107.00   1.00    1.00    --  106.01 -94.00 -30.00   84
  7  \w    103.00 178.00   1.00    1.00    --  106.01  77.00  60.00   75
  8  \w    103.00 178.00   1.00    1.00    --  106.01  77.00-150.00   75
  9  \w     33.00 132.00   1.00    1.00    --  106.01 -45.00-180.00   99
 10  \w     77.00 178.00   1.00    1.00    --  106.01  61.00-180.00  101
 11  \w     33.00 112.00   1.00    1.00    --  106.01-125.00-150.00   79
 12  \w     30.00 139.00   1.00    1.00    --  106.01 -77.00  30.00  109
 13  \w     74.00 178.00   1.00    1.00    --  106.01  73.00  96.31  104
 14  \w     23.00 107.00   1.00    1.00    --  106.01 -94.00  30.00   84
 15  \w     97.00 178.00   1.00    1.00    --  106.01 125.00 -30.00   81
 16  \w     23.00 107.00   1.00    1.00    --  106.01 -94.00-120.00   84
 17  \w     80.00 178.00   1.00    1.00    --  106.01  45.00 150.00   98
 18  \w   -116.00 -17.00   1.00    1.00    --  -41.68 -38.00-120.00   99
 19  \w   -116.00 -17.00   1.00    1.00    --  -41.68 -38.00   0.00   99
 20  \w   -116.00 -17.00   1.00    1.00    --  -41.68 -38.00 -60.00   99
 21  \w      8.00  42.00   1.00    1.00    --   41.68  81.00  55.13   34
 22  \w      9.00  42.00   1.00    1.00    --   41.68  80.00 -67.14   33
 23  \w     75.00 178.00   1.00    1.00    --  106.01  69.00-123.23  103
 24  \w     53.00 178.00   1.00    1.00    --  106.01  15.00   0.00  125
 25  \w     75.00 178.00   1.00    1.00    --  106.01  69.00-159.93  103
 26  \w     77.00 178.00   1.00    1.00    --  106.01  61.00   0.00  101
 27  \w     77.00 116.00   1.00    1.00    --  106.01  61.00 -90.00   39
 28  \w     78.00 178.00   1.00    1.00    --  106.01  57.00  50.35  100
;
_diffrn_measurement_device 'four-circle diffractometer'
_diffrn_measurement_device_type 'SuperNova, Dual, Cu at home/near, Atlas'
_diffrn_measurement_method '\w scans'
_diffrn_orient_matrix_type 'CrysAlisPro convention (1999,Acta A55,543-557)'
_diffrn_orient_matrix_UB_11 0.0549684000
_diffrn_orient_matrix_UB_12 -0.0847185000
_diffrn_orient_matrix_UB_13 -0.0433954000
_diffrn_orient_matrix_UB_21 0.0524165000
_diffrn_orient_matrix_UB_22 -0.0474337000
_diffrn_orient_matrix_UB_23 0.0709573000
_diffrn_orient_matrix_UB_31 -0.1203879000
_diffrn_orient_matrix_UB_32 -0.0407422000
_diffrn_orient_matrix_UB_33 0.0407386000
_diffrn_radiation_monochromator mirror
_diffrn_radiation_probe x-ray
_diffrn_radiation_type CuK\a
_diffrn_radiation_wavelength 1.54184
_diffrn_reflns_av_R_equivalents 0.0301
_diffrn_reflns_av_unetI/netI 0.0246
_diffrn_reflns_Laue_measured_fraction_full 0.999
_diffrn_reflns_Laue_measured_fraction_max 0.983
_diffrn_reflns_limit_h_max 13
_diffrn_reflns_limit_h_min -14
_diffrn_reflns_limit_k_max 18
_diffrn_reflns_limit_k_min -18
_diffrn_reflns_limit_l_max 21
_diffrn_reflns_limit_l_min -21
_diffrn_reflns_number 42886
_diffrn_reflns_point_group_measured_fraction_full 0.999
_diffrn_reflns_point_group_measured_fraction_max 0.983
_diffrn_reflns_theta_full 67.684
_diffrn_reflns_theta_max 73.905
_diffrn_reflns_theta_min 2.656
_diffrn_source 'micro-focus sealed X-ray tube'
_diffrn_source_type 'SuperNova (Cu) X-ray Source'
_exptl_absorpt_coefficient_mu 6.568
_exptl_absorpt_correction_T_max 1.000
_exptl_absorpt_correction_T_min 0.487
_exptl_absorpt_correction_type gaussian
_exptl_absorpt_process_details
;
CrysAlisPro 1.171.40.67a (Rigaku Oxford Diffraction, 2019)
Numerical absorption correction based on gaussian integration over
			a multifaceted crystal model
Empirical absorption correction using spherical harmonics,
 implemented in SCALE3 ABSPACK scaling algorithm.
;
_exptl_crystal_colour colourless
_exptl_crystal_colour_primary colourless
_exptl_crystal_density_diffrn 1.409
_exptl_crystal_description irregular
_exptl_crystal_F_000 1220
_exptl_crystal_size_max 0.186
_exptl_crystal_size_mid 0.168
_exptl_crystal_size_min 0.093
_refine_diff_density_max 1.016
_refine_diff_density_min -0.885
_refine_diff_density_rms 0.071
_refine_ls_extinction_method none
_refine_ls_goodness_of_fit_ref 1.057
_refine_ls_hydrogen_treatment mixed
_refine_ls_matrix_type full
_refine_ls_number_parameters 642
_refine_ls_number_reflns 11224
_refine_ls_number_restraints 1
_refine_ls_restrained_S_all 1.057
_refine_ls_R_factor_all 0.0249
_refine_ls_R_factor_gt 0.0232
_refine_ls_shift/su_max 0.004
_refine_ls_shift/su_mean 0.000
_refine_ls_structure_factor_coef Fsqd
_refine_ls_weighting_details 'w=1/[\s^2^(Fo^2^)+(0.0314P)^2^+1.6772P] where P=(Fo^2^+2Fc^2^)/3'
_refine_ls_weighting_scheme calc
_refine_ls_wR_factor_gt 0.0567
_refine_ls_wR_factor_ref 0.0576
_reflns_Friedel_coverage 0.000
_reflns_number_gt 10704
_reflns_number_total 11224
_reflns_threshold_expression 'I > 2\s(I)'
_cod_data_source_file d3dt02086j2.cif
_cod_data_source_block sv280
_cod_database_code 7713471
_shelx_shelxl_version_number 2018/3
_chemical_oxdiff_formula 'C44 H50 Au N5 F3 O3 S'
_shelx_space_group_comment
;
The symmetry employed for this shelxl refinement is uniquely defined
by the following loop, which should always be used as a source of
symmetry information in preference to the above space-group names.
They are only intended as comments.
;
_reflns_odcompleteness_completeness 99.92
_reflns_odcompleteness_iscentric 1
_reflns_odcompleteness_theta 66.97
_olex2_refinement_description
;
1. Fixed Uiso
 At 1.2 times of:
  All C(H) groups, All C(H,H) groups
 At 1.5 times of:
  All C(H,H,H) groups
2. Restrained distances
 N5-H5
 0.88 with sigma of 0.01
3.a Ternary CH refined with riding coordinates:
 C10(H10), C13(H13), C22(H22), C25(H25)
3.b Secondary CH2 refined with riding coordinates:
 C54(H54A,H54B)
3.c Aromatic/amide H refined with riding coordinates:
 C2(H2), C3(H3), C6(H6), C7(H7), C8(H8), C18(H18), C19(H19), C20(H20),
 C30(H30), C37(H37), C39(H39), C46(H46), C48(H48)
3.d Idealised Me refined as rotating group:
 C11(H11A,H11B,H11C), C12(H12A,H12B,H12C), C14(H14A,H14B,H14C), C15(H15A,H15B,
 H15C), C23(H23A,H23B,H23C), C24(H24A,H24B,H24C), C26(H26A,H26B,H26C), C27(H27A,
 H27B,H27C), C32(H32A,H32B,H32C), C33(H33A,H33B,H33C), C34(H34A,H34B,H34C),
 C41(H41A,H41B,H41C), C42(H42A,H42B,H42C), C43(H43A,H43B,H43C), C50(H50A,H50B,
 H50C), C51(H51A,H51B,H51C), C52(H52A,H52B,H52C)
;
_olex2_date_sample_data_collection 2020-09-29
_olex2_exptl_crystal_mounting_method 'mounted on LithoLoop'
_olex2_submission_special_instructions 'No special instructions were received'
_oxdiff_exptl_absorpt_empirical_details
;
Empirical correction (ABSPACK) includes:
- Absorption correction using spherical harmonics
- Frame scaling
;
_oxdiff_exptl_absorpt_empirical_full_max 1.757
_oxdiff_exptl_absorpt_empirical_full_min 0.748

loop_
_space_group_symop_operation_xyz
'x, y, z'
'-x, -y, -z'

loop_
_atom_site_label
_atom_site_type_symbol
_atom_site_fract_x
_atom_site_fract_y
_atom_site_fract_z
_atom_site_U_iso_or_equiv
_atom_site_adp_type
_atom_site_occupancy
_atom_site_site_symmetry_order
_atom_site_calc_flag
_atom_site_refinement_flags_posn
_atom_site_refinement_flags_adp
_atom_site_refinement_flags_occupancy
_atom_site_disorder_assembly
_atom_site_disorder_group
Au1 Au 0.64727(2) 0.71030(2) 0.26415(2) 0.01673(4) Uani 1 1 d . . . . .
N1 N 0.57461(18) 0.90667(12) 0.19693(11) 0.0188(4) Uani 1 1 d . . . . .
N2 N 0.53031(17) 0.89264(12) 0.32524(11) 0.0185(4) Uani 1 1 d . . . . .
N3 N 0.69366(18) 0.52004(12) 0.21857(11) 0.0198(4) Uani 1 1 d . . . . .
N4 N 0.79335(18) 0.52472(13) 0.30264(12) 0.0212(4) Uani 1 1 d . . . . .
N5 N 0.75199(19) 0.36786(13) 0.18668(13) 0.0245(4) Uani 1 1 d D . . . .
C1 C 0.5795(2) 0.84451(15) 0.26261(13) 0.0180(4) Uani 1 1 d . . . . .
C2 C 0.4952(2) 0.98394(15) 0.29910(14) 0.0217(5) Uani 1 1 d . . . . .
H2 H 0.458584 1.031059 0.331734 0.026 Uiso 1 1 calc R . . . .
C3 C 0.5230(2) 0.99273(15) 0.21831(14) 0.0215(5) Uani 1 1 d . . . . .
H3 H 0.509917 1.047314 0.182862 0.026 Uiso 1 1 calc R . . . .
C4 C 0.6223(2) 0.88379(14) 0.11599(13) 0.0203(4) Uani 1 1 d . . . . .
C5 C 0.7506(2) 0.86995(16) 0.08314(14) 0.0241(5) Uani 1 1 d . . . . .
C6 C 0.7945(2) 0.84527(17) 0.00599(15) 0.0299(5) Uani 1 1 d . . . . .
H6 H 0.880958 0.835203 -0.018470 0.036 Uiso 1 1 calc R . . . .
C7 C 0.7130(3) 0.83525(18) -0.03544(15) 0.0329(6) Uani 1 1 d . . . . .
H7 H 0.744463 0.818104 -0.087862 0.039 Uiso 1 1 calc R . . . .
C8 C 0.5870(3) 0.84987(17) -0.00149(15) 0.0289(5) Uani 1 1 d . . . . .
H8 H 0.533081 0.842800 -0.031040 0.035 Uiso 1 1 calc R . . . .
C9 C 0.5375(2) 0.87481(15) 0.07528(14) 0.0230(5) Uani 1 1 d . . . . .
C10 C 0.3989(2) 0.88889(16) 0.11383(14) 0.0241(5) Uani 1 1 d . . . . .
H10 H 0.379072 0.942006 0.144453 0.029 Uiso 1 1 calc R . . . .
C11 C 0.3586(2) 0.80523(18) 0.17395(16) 0.0310(5) Uani 1 1 d . . . . .
H11A H 0.375307 0.752205 0.145411 0.046 Uiso 1 1 calc GR . . . .
H11B H 0.269915 0.817665 0.200295 0.046 Uiso 1 1 calc GR . . . .
H11C H 0.404737 0.792426 0.214534 0.046 Uiso 1 1 calc GR . . . .
C12 C 0.3224(3) 0.91089(19) 0.05269(16) 0.0324(6) Uani 1 1 d . . . . .
H12A H 0.350566 0.962329 0.012549 0.049 Uiso 1 1 calc GR . . . .
H12B H 0.234952 0.927136 0.080496 0.049 Uiso 1 1 calc GR . . . .
H12C H 0.332635 0.857276 0.025930 0.049 Uiso 1 1 calc GR . . . .
C13 C 0.8390(2) 0.88444(18) 0.12780(16) 0.0295(5) Uani 1 1 d . . . . .
H13 H 0.797857 0.872528 0.186667 0.035 Uiso 1 1 calc R . . . .
C14 C 0.9599(3) 0.8203(3) 0.1111(3) 0.0625(11) Uani 1 1 d . . . . .
H14A H 0.943473 0.757315 0.119358 0.094 Uiso 1 1 calc GR . . . .
H14B H 1.007001 0.826135 0.147723 0.094 Uiso 1 1 calc GR . . . .
H14C H 1.007759 0.835980 0.055412 0.094 Uiso 1 1 calc GR . . . .
C15 C 0.8621(5) 0.9813(3) 0.1091(4) 0.0872(18) Uani 1 1 d . . . . .
H15A H 0.902228 0.995244 0.051603 0.131 Uiso 1 1 calc GR . . . .
H15B H 0.915963 0.990233 0.140269 0.131 Uiso 1 1 calc GR . . . .
H15C H 0.783409 1.022095 0.123234 0.131 Uiso 1 1 calc GR . . . .
C16 C 0.5194(2) 0.85180(15) 0.40762(13) 0.0202(4) Uani 1 1 d . . . . .
C17 C 0.6128(2) 0.85796(16) 0.44177(14) 0.0230(5) Uani 1 1 d . . . . .
C18 C 0.6024(3) 0.81492(18) 0.52058(15) 0.0293(5) Uani 1 1 d . . . . .
H18 H 0.663650 0.817646 0.546076 0.035 Uiso 1 1 calc R . . . .
C19 C 0.5045(3) 0.76843(19) 0.56220(15) 0.0332(6) Uani 1 1 d . . . . .
H19 H 0.499896 0.738893 0.615482 0.040 Uiso 1 1 calc R . . . .
C20 C 0.4132(3) 0.76469(18) 0.52660(15) 0.0303(5) Uani 1 1 d . . . . .
H20 H 0.346501 0.732543 0.555920 0.036 Uiso 1 1 calc R . . . .
C21 C 0.4175(2) 0.80725(16) 0.44854(14) 0.0241(5) Uani 1 1 d . . . . .
C22 C 0.3164(2) 0.80345(17) 0.41020(15) 0.0266(5) Uani 1 1 d . . . . .
H22 H 0.332958 0.843098 0.356904 0.032 Uiso 1 1 calc R . . . .
C23 C 0.1889(3) 0.8413(2) 0.46086(18) 0.0369(6) Uani 1 1 d . . . . .
H23A H 0.168892 0.802429 0.512925 0.055 Uiso 1 1 calc GR . . . .
H23B H 0.126635 0.842018 0.432679 0.055 Uiso 1 1 calc GR . . . .
H23C H 0.189461 0.903622 0.469382 0.055 Uiso 1 1 calc GR . . . .
C24 C 0.3191(3) 0.70679(19) 0.39505(17) 0.0337(6) Uani 1 1 d . . . . .
H24A H 0.401843 0.683953 0.363179 0.051 Uiso 1 1 calc GR . . . .
H24B H 0.258557 0.707200 0.365647 0.051 Uiso 1 1 calc GR . . . .
H24C H 0.298662 0.666967 0.446554 0.051 Uiso 1 1 calc GR . . . .
C25 C 0.7213(2) 0.90767(17) 0.39599(15) 0.0261(5) Uani 1 1 d . . . . .
H25 H 0.706661 0.937555 0.343169 0.031 Uiso 1 1 calc R . . . .
C26 C 0.7309(3) 0.9824(2) 0.4402(2) 0.0489(8) Uani 1 1 d . . . . .
H26A H 0.653509 1.025324 0.449170 0.073 Uiso 1 1 calc GR . . . .
H26B H 0.799221 1.015164 0.407888 0.073 Uiso 1 1 calc GR . . . .
H26C H 0.746295 0.954975 0.492100 0.073 Uiso 1 1 calc GR . . . .
C27 C 0.8407(3) 0.8401(2) 0.3787(2) 0.0524(9) Uani 1 1 d . . . . .
H27A H 0.858770 0.811091 0.429525 0.079 Uiso 1 1 calc GR . . . .
H27B H 0.908772 0.872677 0.345556 0.079 Uiso 1 1 calc GR . . . .
H27C H 0.831487 0.793270 0.350015 0.079 Uiso 1 1 calc GR . . . .
C28 C 0.7154(2) 0.57648(15) 0.26278(13) 0.0186(4) Uani 1 1 d . . . . .
C29 C 0.7578(2) 0.43203(15) 0.23096(14) 0.0218(5) Uani 1 1 d . . . . .
C30 C 0.8204(2) 0.43521(16) 0.28510(15) 0.0249(5) Uani 1 1 d . . . . .
H30 H 0.872272 0.386027 0.306641 0.030 Uiso 1 1 calc R . . . .
C31 C 0.8318(2) 0.27780(16) 0.18517(15) 0.0251(5) Uani 1 1 d . . . . .
C32 C 0.8025(2) 0.23216(17) 0.12387(17) 0.0313(6) Uani 1 1 d . . . . .
H32A H 0.715823 0.222542 0.142404 0.047 Uiso 1 1 calc GR . . . .
H32B H 0.855982 0.173143 0.118002 0.047 Uiso 1 1 calc GR . . . .
H32C H 0.816838 0.271525 0.071867 0.047 Uiso 1 1 calc GR . . . .
C33 C 0.8051(3) 0.21846(18) 0.26706(17) 0.0393(7) Uani 1 1 d . . . . .
H33A H 0.825532 0.247379 0.305959 0.059 Uiso 1 1 calc GR . . . .
H33B H 0.855308 0.158044 0.262575 0.059 Uiso 1 1 calc GR . . . .
H33C H 0.717353 0.211843 0.285217 0.059 Uiso 1 1 calc GR . . . .
C34 C 0.9664(3) 0.2925(2) 0.15508(19) 0.0392(7) Uani 1 1 d . . . . .
H34A H 0.980699 0.329267 0.101827 0.059 Uiso 1 1 calc GR . . . .
H34B H 1.019737 0.233233 0.151496 0.059 Uiso 1 1 calc GR . . . .
H34C H 0.985319 0.324564 0.192540 0.059 Uiso 1 1 calc GR . . . .
C35 C 0.8410(2) 0.55633(15) 0.35815(14) 0.0210(4) Uani 1 1 d . . . . .
C36 C 0.9602(2) 0.57911(16) 0.33155(15) 0.0248(5) Uani 1 1 d . . . . .
C37 C 1.0061(2) 0.60601(17) 0.38715(16) 0.0269(5) Uani 1 1 d . . . . .
H37 H 1.087493 0.620956 0.370575 0.032 Uiso 1 1 calc R . . . .
C38 C 0.9369(2) 0.61171(16) 0.46590(16) 0.0264(5) Uani 1 1 d . . . . .
C39 C 0.8179(2) 0.59006(16) 0.48960(15) 0.0249(5) Uani 1 1 d . . . . .
H39 H 0.769478 0.594561 0.543293 0.030 Uiso 1 1 calc R . . . .
C40 C 0.7676(2) 0.56186(16) 0.43664(15) 0.0234(5) Uani 1 1 d . . . . .
C41 C 0.6380(2) 0.54011(19) 0.46332(16) 0.0314(6) Uani 1 1 d . . . . .
H41A H 0.610065 0.530735 0.522187 0.047 Uiso 1 1 calc GR . . . .
H41B H 0.635949 0.484408 0.442859 0.047 Uiso 1 1 calc GR . . . .
H41C H 0.583283 0.591001 0.442322 0.047 Uiso 1 1 calc GR . . . .
C42 C 1.0361(2) 0.5757(2) 0.24567(17) 0.0355(6) Uani 1 1 d . . . . .
H42A H 1.065043 0.511829 0.236783 0.053 Uiso 1 1 calc GR . . . .
H42B H 1.107271 0.607524 0.234990 0.053 Uiso 1 1 calc GR . . . .
H42C H 0.985172 0.605448 0.209397 0.053 Uiso 1 1 calc GR . . . .
C43 C 0.9879(3) 0.64190(19) 0.52502(17) 0.0334(6) Uani 1 1 d . . . . .
H43A H 0.995603 0.591391 0.568202 0.050 Uiso 1 1 calc GR . . . .
H43B H 0.931821 0.694102 0.547891 0.050 Uiso 1 1 calc GR . . . .
H43C H 1.069327 0.659813 0.497389 0.050 Uiso 1 1 calc GR . . . .
C44 C 0.6136(2) 0.54746(15) 0.16604(14) 0.0212(5) Uani 1 1 d . . . . .
C45 C 0.4889(2) 0.53999(16) 0.19836(16) 0.0269(5) Uani 1 1 d . . . . .
C46 C 0.4142(3) 0.56567(18) 0.1460(2) 0.0376(7) Uani 1 1 d . . . . .
H46 H 0.328754 0.560701 0.165982 0.045 Uiso 1 1 calc R . . . .
C47 C 0.4608(3) 0.59832(19) 0.0655(2) 0.0423(8) Uani 1 1 d . . . . .
C48 C 0.5842(3) 0.60527(18) 0.03655(18) 0.0391(7) Uani 1 1 d . . . . .
H48 H 0.616078 0.628409 -0.018398 0.047 Uiso 1 1 calc R . . . .
C49 C 0.6642(3) 0.57925(16) 0.08574(15) 0.0285(5) Uani 1 1 d . . . . .
C50 C 0.7995(3) 0.5859(2) 0.05326(18) 0.0416(7) Uani 1 1 d . . . . .
H50A H 0.820110 0.630798 0.078977 0.062 Uiso 1 1 calc GR . . . .
H50B H 0.818903 0.605027 -0.004958 0.062 Uiso 1 1 calc GR . . . .
H50C H 0.847777 0.526055 0.064567 0.062 Uiso 1 1 calc GR . . . .
C51 C 0.3762(4) 0.6280(2) 0.0105(3) 0.0681(13) Uani 1 1 d . . . . .
H51A H 0.356072 0.694807 0.003190 0.102 Uiso 1 1 calc GR . . . .
H51B H 0.299999 0.601129 0.034506 0.102 Uiso 1 1 calc GR . . . .
H51C H 0.417876 0.607271 -0.041849 0.102 Uiso 1 1 calc GR . . . .
C52 C 0.4381(2) 0.50634(18) 0.28599(17) 0.0331(6) Uani 1 1 d . . . . .
H52A H 0.466936 0.440716 0.296568 0.050 Uiso 1 1 calc GR . . . .
H52B H 0.347646 0.517201 0.300041 0.050 Uiso 1 1 calc GR . . . .
H52C H 0.466766 0.539152 0.318488 0.050 Uiso 1 1 calc GR . . . .
Cl1 Cl 0.06614(9) 0.09846(8) 0.38405(6) 0.0648(2) Uani 1 1 d . . . . .
Cl2 Cl 0.10351(9) 0.01589(8) 0.24012(7) 0.0707(3) Uani 1 1 d . . . . .
C54 C 0.1711(3) 0.0606(3) 0.2977(3) 0.0601(10) Uani 1 1 d . . . . .
H54A H 0.212025 0.112386 0.264383 0.072 Uiso 1 1 calc R . . . .
H54B H 0.235738 0.013139 0.313736 0.072 Uiso 1 1 calc R . . . .
S1 S 0.41062(6) 0.24779(4) 0.23003(4) 0.02838(13) Uani 1 1 d . . . . .
F1 F 0.23764(16) 0.37403(13) 0.29642(12) 0.0508(5) Uani 1 1 d . . . . .
F2 F 0.2767(2) 0.38948(13) 0.16857(13) 0.0651(6) Uani 1 1 d . . . . .
F3 F 0.1738(2) 0.28530(16) 0.24226(19) 0.0806(8) Uani 1 1 d . . . . .
O1 O 0.49810(18) 0.30442(13) 0.22933(13) 0.0390(5) Uani 1 1 d . . . . .
O2 O 0.3767(2) 0.18558(13) 0.30265(12) 0.0388(5) Uani 1 1 d . . . . .
O3 O 0.4313(3) 0.20942(14) 0.15799(13) 0.0566(7) Uani 1 1 d . . . . .
C53 C 0.2686(3) 0.32851(19) 0.23435(19) 0.0373(6) Uani 1 1 d . . . . .
H5 H 0.6778(15) 0.366(2) 0.184(2) 0.045 Uiso 1 1 d DR . . . .

loop_
_atom_site_aniso_label
_atom_site_aniso_U_11
_atom_site_aniso_U_22
_atom_site_aniso_U_33
_atom_site_aniso_U_23
_atom_site_aniso_U_13
_atom_site_aniso_U_12
Au1 0.01977(5) 0.01543(5) 0.01580(5) -0.00334(3) -0.00573(3) -0.00198(3)
N1 0.0240(10) 0.0171(9) 0.0160(9) -0.0039(7) -0.0062(7) -0.0018(7)
N2 0.0224(9) 0.0175(9) 0.0166(9) -0.0054(7) -0.0054(7) -0.0023(7)
N3 0.0223(10) 0.0177(9) 0.0210(9) -0.0053(7) -0.0075(8) -0.0017(7)
N4 0.0227(10) 0.0183(9) 0.0240(10) -0.0047(7) -0.0095(8) 0.0003(7)
N5 0.0222(10) 0.0215(10) 0.0334(11) -0.0108(8) -0.0124(9) 0.0022(8)
C1 0.0187(11) 0.0189(10) 0.0173(10) -0.0046(8) -0.0046(8) -0.0032(8)
C2 0.0242(12) 0.0180(10) 0.0244(12) -0.0073(9) -0.0074(9) -0.0012(9)
C3 0.0243(12) 0.0171(10) 0.0242(12) -0.0049(9) -0.0078(9) -0.0016(8)
C4 0.0295(12) 0.0152(10) 0.0154(10) -0.0033(8) -0.0053(9) -0.0017(8)
C5 0.0280(12) 0.0210(11) 0.0213(11) -0.0011(9) -0.0055(10) -0.0025(9)
C6 0.0300(13) 0.0314(13) 0.0236(12) -0.0059(10) -0.0013(10) -0.0011(10)
C7 0.0421(15) 0.0353(14) 0.0184(12) -0.0092(10) -0.0028(11) -0.0023(11)
C8 0.0389(15) 0.0295(12) 0.0202(12) -0.0056(10) -0.0096(11) -0.0047(10)
C9 0.0327(13) 0.0192(10) 0.0175(11) -0.0017(8) -0.0090(10) -0.0020(9)
C10 0.0296(13) 0.0228(11) 0.0218(11) -0.0049(9) -0.0099(10) -0.0024(9)
C11 0.0306(14) 0.0344(14) 0.0288(13) 0.0005(11) -0.0102(11) -0.0078(11)
C12 0.0352(14) 0.0329(13) 0.0326(14) -0.0014(11) -0.0163(12) -0.0055(11)
C13 0.0284(13) 0.0344(13) 0.0253(12) -0.0052(10) -0.0045(10) -0.0071(10)
C14 0.053(2) 0.054(2) 0.095(3) -0.028(2) -0.045(2) 0.0144(17)
C15 0.094(3) 0.040(2) 0.163(5) 0.001(2) -0.091(4) -0.020(2)
C16 0.0253(11) 0.0183(10) 0.0166(11) -0.0060(8) -0.0044(9) -0.0010(8)
C17 0.0273(12) 0.0240(11) 0.0197(11) -0.0070(9) -0.0073(9) -0.0032(9)
C18 0.0355(14) 0.0335(13) 0.0223(12) -0.0048(10) -0.0122(11) -0.0055(11)
C19 0.0454(16) 0.0355(14) 0.0182(12) -0.0004(10) -0.0091(11) -0.0072(12)
C20 0.0354(14) 0.0319(13) 0.0211(12) -0.0036(10) 0.0003(10) -0.0116(11)
C21 0.0286(12) 0.0252(11) 0.0192(11) -0.0078(9) -0.0037(9) -0.0055(9)
C22 0.0266(13) 0.0294(12) 0.0260(12) -0.0070(10) -0.0049(10) -0.0098(10)
C23 0.0289(14) 0.0384(15) 0.0441(16) -0.0169(13) -0.0052(12) -0.0033(11)
C24 0.0320(14) 0.0339(14) 0.0388(15) -0.0137(11) -0.0052(12) -0.0116(11)
C25 0.0279(13) 0.0271(12) 0.0260(12) -0.0040(10) -0.0097(10) -0.0064(10)
C26 0.060(2) 0.0461(18) 0.0486(19) -0.0162(15) -0.0099(16) -0.0252(16)
C27 0.0298(16) 0.0410(17) 0.074(2) 0.0026(16) -0.0029(16) -0.0049(13)
C28 0.0197(11) 0.0184(10) 0.0171(10) -0.0017(8) -0.0038(8) -0.0041(8)
C29 0.0203(11) 0.0199(11) 0.0252(12) -0.0054(9) -0.0064(9) -0.0004(8)
C30 0.0259(12) 0.0205(11) 0.0298(13) -0.0056(9) -0.0126(10) 0.0027(9)
C31 0.0255(12) 0.0218(11) 0.0280(12) -0.0096(9) -0.0090(10) 0.0050(9)
C32 0.0316(14) 0.0269(12) 0.0375(14) -0.0152(11) -0.0111(11) 0.0035(10)
C33 0.0529(18) 0.0262(13) 0.0336(15) -0.0057(11) -0.0104(13) 0.0056(12)
C34 0.0254(14) 0.0458(16) 0.0499(18) -0.0258(14) -0.0098(12) 0.0040(12)
C35 0.0221(11) 0.0192(10) 0.0240(11) -0.0033(9) -0.0105(9) -0.0014(8)
C36 0.0211(11) 0.0235(11) 0.0286(13) -0.0048(9) -0.0066(10) 0.0000(9)
C37 0.0200(12) 0.0276(12) 0.0347(14) -0.0016(10) -0.0098(10) -0.0060(9)
C38 0.0306(13) 0.0205(11) 0.0324(13) -0.0026(9) -0.0155(11) -0.0045(9)
C39 0.0279(12) 0.0259(12) 0.0216(12) -0.0004(9) -0.0079(10) -0.0065(9)
C40 0.0226(12) 0.0230(11) 0.0252(12) 0.0003(9) -0.0090(10) -0.0047(9)
C41 0.0271(13) 0.0426(15) 0.0265(13) -0.0009(11) -0.0079(11) -0.0129(11)
C42 0.0237(13) 0.0472(16) 0.0334(15) -0.0115(12) -0.0013(11) -0.0042(11)
C43 0.0374(15) 0.0356(14) 0.0350(14) -0.0057(11) -0.0176(12) -0.0112(11)
C44 0.0253(12) 0.0170(10) 0.0245(12) -0.0060(9) -0.0117(10) -0.0002(8)
C45 0.0269(13) 0.0195(11) 0.0371(14) -0.0085(10) -0.0125(11) 0.0003(9)
C46 0.0324(14) 0.0272(13) 0.064(2) -0.0178(13) -0.0274(14) 0.0044(11)
C47 0.060(2) 0.0269(13) 0.0561(19) -0.0126(13) -0.0441(17) 0.0055(13)
C48 0.067(2) 0.0271(13) 0.0309(14) -0.0044(11) -0.0270(14) -0.0026(13)
C49 0.0414(15) 0.0216(11) 0.0244(12) -0.0041(9) -0.0106(11) -0.0060(10)
C50 0.0466(18) 0.0449(16) 0.0295(14) -0.0025(12) -0.0008(13) -0.0152(13)
C51 0.100(3) 0.0438(19) 0.092(3) -0.0203(19) -0.081(3) 0.0127(19)
C52 0.0262(13) 0.0294(13) 0.0414(15) -0.0117(11) 0.0008(11) -0.0080(10)
Cl1 0.0532(5) 0.0850(7) 0.0524(5) -0.0222(5) -0.0043(4) -0.0049(4)
Cl2 0.0526(5) 0.0778(6) 0.0844(7) -0.0446(6) -0.0060(5) -0.0032(4)
C54 0.0360(18) 0.068(2) 0.073(3) -0.025(2) 0.0049(17) -0.0155(16)
S1 0.0391(3) 0.0232(3) 0.0276(3) -0.0089(2) -0.0153(3) -0.0009(2)
F1 0.0338(9) 0.0569(11) 0.0557(12) -0.0201(9) -0.0037(8) 0.0056(8)
F2 0.0864(16) 0.0428(11) 0.0529(12) 0.0059(9) -0.0252(11) 0.0195(10)
F3 0.0608(14) 0.0637(14) 0.142(2) 0.0057(14) -0.0704(16) -0.0199(11)
O1 0.0304(10) 0.0344(10) 0.0515(12) -0.0177(9) -0.0032(9) -0.0040(8)
O2 0.0512(12) 0.0335(10) 0.0359(11) -0.0003(8) -0.0220(10) -0.0046(9)
O3 0.108(2) 0.0334(11) 0.0371(12) -0.0155(9) -0.0381(13) 0.0079(12)
C53 0.0394(16) 0.0315(14) 0.0455(17) -0.0022(12) -0.0201(13) -0.0055(12)

loop_
_atom_type_symbol
_atom_type_description
_atom_type_scat_dispersion_real
_atom_type_scat_dispersion_imag
_atom_type_scat_source
C C 0.0181 0.0091 'International Tables Vol C Tables 4.2.6.8 and 6.1.1.4'
H H 0.0000 0.0000 'International Tables Vol C Tables 4.2.6.8 and 6.1.1.4'
Au Au -4.4197 7.2980 'International Tables Vol C Tables 4.2.6.8 and 6.1.1.4'
Cl Cl 0.3639 0.7018 'International Tables Vol C Tables 4.2.6.8 and 6.1.1.4'
F F 0.0727 0.0534 'International Tables Vol C Tables 4.2.6.8 and 6.1.1.4'
N N 0.0311 0.0180 'International Tables Vol C Tables 4.2.6.8 and 6.1.1.4'
O O 0.0492 0.0322 'International Tables Vol C Tables 4.2.6.8 and 6.1.1.4'
S S 0.3331 0.5567 'International Tables Vol C Tables 4.2.6.8 and 6.1.1.4'

loop_
_exptl_crystal_face_index_h
_exptl_crystal_face_index_k
_exptl_crystal_face_index_l
_exptl_crystal_face_perp_dist
1 -6 8 0.0536
7 3 1 0.0545
-1 6 -8 0.1121
-7 -3 -2 0.0345
-5 -8 -4 0.0282
5 0 -6 0.0846
4 9 5 0.0730
-3 3 7 0.0646

loop_
_geom_angle_atom_site_label_1
_geom_angle_atom_site_label_2
_geom_angle_atom_site_label_3
_geom_angle
_geom_angle_site_symmetry_1
_geom_angle_site_symmetry_3
_geom_angle_publ_flag
C28 Au1 C1 178.59(8) . . ?
C1 N1 C3 111.01(18) . . ?
C1 N1 C4 122.69(18) . . ?
C3 N1 C4 126.26(18) . . ?
C1 N2 C2 111.13(18) . . ?
C1 N2 C16 122.83(18) . . ?
C2 N2 C16 126.03(18) . . ?
C28 N3 C29 111.35(18) . . ?
C28 N3 C44 124.15(18) . . ?
C29 N3 C44 124.49(18) . . ?
C28 N4 C30 111.30(19) . . ?
C28 N4 C35 124.62(19) . . ?
C30 N4 C35 124.06(18) . . ?
C29 N5 C31 123.01(19) . . ?
N1 C1 Au1 126.66(16) . . ?
N1 C1 N2 104.65(18) . . ?
N2 C1 Au1 128.69(16) . . ?
C3 C2 N2 106.51(19) . . ?
C2 C3 N1 106.7(2) . . ?
C5 C4 N1 118.1(2) . . ?
C5 C4 C9 123.6(2) . . ?
C9 C4 N1 118.3(2) . . ?
C4 C5 C13 122.0(2) . . ?
C6 C5 C4 117.0(2) . . ?
C6 C5 C13 121.0(2) . . ?
C7 C6 C5 120.6(2) . . ?
C8 C7 C6 120.9(2) . . ?
C7 C8 C9 121.2(2) . . ?
C4 C9 C10 121.9(2) . . ?
C8 C9 C4 116.6(2) . . ?
C8 C9 C10 121.5(2) . . ?
C9 C10 C11 111.24(19) . . ?
C9 C10 C12 113.4(2) . . ?
C12 C10 C11 109.1(2) . . ?
C14 C13 C5 113.4(2) . . ?
C15 C13 C5 110.5(2) . . ?
C15 C13 C14 110.2(3) . . ?
C17 C16 N2 117.8(2) . . ?
C21 C16 N2 118.5(2) . . ?
C21 C16 C17 123.6(2) . . ?
C16 C17 C25 122.3(2) . . ?
C18 C17 C16 116.7(2) . . ?
C18 C17 C25 121.1(2) . . ?
C19 C18 C17 121.3(2) . . ?
C18 C19 C20 120.3(2) . . ?
C19 C20 C21 121.2(2) . . ?
C16 C21 C22 122.3(2) . . ?
C20 C21 C16 116.9(2) . . ?
C20 C21 C22 120.8(2) . . ?
C21 C22 C23 111.5(2) . . ?
C21 C22 C24 111.1(2) . . ?
C24 C22 C23 111.1(2) . . ?
C17 C25 C26 111.5(2) . . ?
C17 C25 C27 110.5(2) . . ?
C26 C25 C27 111.6(3) . . ?
N3 C28 Au1 126.51(16) . . ?
N4 C28 Au1 128.36(16) . . ?
N4 C28 N3 105.11(18) . . ?
N5 C29 N3 118.7(2) . . ?
C30 C29 N3 105.6(2) . . ?
C30 C29 N5 135.6(2) . . ?
C29 C30 N4 106.64(19) . . ?
N5 C31 C32 105.56(19) . . ?
N5 C31 C33 112.0(2) . . ?
N5 C31 C34 109.0(2) . . ?
C33 C31 C32 109.7(2) . . ?
C34 C31 C32 108.6(2) . . ?
C34 C31 C33 111.7(2) . . ?
C36 C35 N4 118.5(2) . . ?
C40 C35 N4 119.1(2) . . ?
C40 C35 C36 122.4(2) . . ?
C35 C36 C42 121.3(2) . . ?
C37 C36 C35 117.5(2) . . ?
C37 C36 C42 121.2(2) . . ?
C38 C37 C36 122.2(2) . . ?
C37 C38 C39 118.6(2) . . ?
C37 C38 C43 121.3(2) . . ?
C39 C38 C43 120.1(2) . . ?
C38 C39 C40 121.7(2) . . ?
C35 C40 C39 117.7(2) . . ?
C35 C40 C41 121.6(2) . . ?
C39 C40 C41 120.8(2) . . ?
C45 C44 N3 118.2(2) . . ?
C49 C44 N3 118.8(2) . . ?
C49 C44 C45 123.0(2) . . ?
C44 C45 C46 116.9(3) . . ?
C44 C45 C52 121.1(2) . . ?
C46 C45 C52 122.1(3) . . ?
C47 C46 C45 122.0(3) . . ?
C46 C47 C51 120.6(3) . . ?
C48 C47 C46 119.0(2) . . ?
C48 C47 C51 120.4(3) . . ?
C47 C48 C49 121.7(3) . . ?
C44 C49 C48 117.4(3) . . ?
C44 C49 C50 121.3(2) . . ?
C48 C49 C50 121.3(3) . . ?
Cl2 C54 Cl1 113.5(2) . . ?
O1 S1 O2 114.82(13) . . ?
O1 S1 C53 103.08(12) . . ?
O2 S1 C53 102.22(14) . . ?
O3 S1 O1 115.88(15) . . ?
O3 S1 O2 114.45(13) . . ?
O3 S1 C53 103.86(14) . . ?
F1 C53 S1 112.32(19) . . ?
F1 C53 F2 107.5(2) . . ?
F1 C53 F3 106.3(3) . . ?
F2 C53 S1 112.3(2) . . ?
F2 C53 F3 107.2(3) . . ?
F3 C53 S1 110.9(2) . . ?

loop_
_geom_bond_atom_site_label_1
_geom_bond_atom_site_label_2
_geom_bond_distance
_geom_bond_site_symmetry_2
_geom_bond_publ_flag
Au1 C1 2.017(2) . ?
Au1 C28 2.016(2) . ?
N1 C1 1.351(3) . ?
N1 C3 1.386(3) . ?
N1 C4 1.447(3) . ?
N2 C1 1.352(3) . ?
N2 C2 1.386(3) . ?
N2 C16 1.443(3) . ?
N3 C28 1.355(3) . ?
N3 C29 1.397(3) . ?
N3 C44 1.442(3) . ?
N4 C28 1.339(3) . ?
N4 C30 1.395(3) . ?
N4 C35 1.440(3) . ?
N5 C29 1.373(3) . ?
N5 C31 1.480(3) . ?
C2 C3 1.347(3) . ?
C4 C5 1.400(3) . ?
C4 C9 1.407(3) . ?
C5 C6 1.394(3) . ?
C5 C13 1.523(3) . ?
C6 C7 1.389(4) . ?
C7 C8 1.379(4) . ?
C8 C9 1.392(3) . ?
C9 C10 1.520(3) . ?
C10 C11 1.535(3) . ?
C10 C12 1.533(3) . ?
C13 C14 1.510(4) . ?
C13 C15 1.493(4) . ?
C16 C17 1.400(3) . ?
C16 C21 1.399(3) . ?
C17 C18 1.397(3) . ?
C17 C25 1.516(3) . ?
C18 C19 1.382(4) . ?
C19 C20 1.385(4) . ?
C20 C21 1.393(3) . ?
C21 C22 1.519(3) . ?
C22 C23 1.532(4) . ?
C22 C24 1.522(3) . ?
C25 C26 1.522(4) . ?
C25 C27 1.525(4) . ?
C29 C30 1.364(3) . ?
C31 C32 1.528(3) . ?
C31 C33 1.526(4) . ?
C31 C34 1.521(4) . ?
C35 C36 1.395(3) . ?
C35 C40 1.395(3) . ?
C36 C37 1.391(3) . ?
C36 C42 1.507(4) . ?
C37 C38 1.385(4) . ?
C38 C39 1.388(4) . ?
C38 C43 1.508(3) . ?
C39 C40 1.395(3) . ?
C40 C41 1.501(3) . ?
C44 C45 1.391(4) . ?
C44 C49 1.389(4) . ?
C45 C46 1.392(4) . ?
C45 C52 1.503(4) . ?
C46 C47 1.388(5) . ?
C47 C48 1.372(5) . ?
C47 C51 1.518(4) . ?
C48 C49 1.396(4) . ?
C49 C50 1.501(4) . ?
Cl1 C54 1.746(4) . ?
Cl2 C54 1.735(4) . ?
S1 O1 1.435(2) . ?
S1 O2 1.435(2) . ?
S1 O3 1.428(2) . ?
S1 C53 1.822(3) . ?
F1 C53 1.321(4) . ?
F2 C53 1.327(4) . ?
F3 C53 1.334(4) . ?

loop_
_exptl_oxdiff_crystal_face_indexfrac_h
_exptl_oxdiff_crystal_face_indexfrac_k
_exptl_oxdiff_crystal_face_indexfrac_l
_exptl_oxdiff_crystal_face_x
_exptl_oxdiff_crystal_face_y
_exptl_oxdiff_crystal_face_z
1.3410 -5.6750 7.8416 0.2142 0.8959 0.3892
7.2581 2.9833 1.4609 0.0828 0.3426 -0.9358
-0.8904 5.8334 -7.7183 -0.2082 -0.8710 -0.4449
-7.3577 -2.5695 -2.0340 -0.0985 -0.4081 0.9076
-5.1516 -8.2449 -3.6271 0.5727 -0.1363 0.8083
4.9645 -0.3826 -5.8171 0.5577 -0.1344 -0.8191
4.4405 8.6919 4.8989 -0.7049 0.1681 -0.6891
-3.4971 3.2070 7.3824 -0.7843 0.1884 0.5911
